data_2008928
loop_
_publ_author_name
'Jan W. Bats'
'\"Ohlinger, Stefan H.'

_publ_section_title
;
 Absolute configuration of isocurcumenol
;
_journal_issue 9
_journal_name_full 'Acta Crystallographica Section C'
_journal_page_first 1595
_journal_page_last 1598
_journal_paper_doi 10.1107/S0108270199006101
_journal_volume 55
_journal_year 1999
_chemical_formula_sum 'C15 H22 O2'
_chemical_formula_weight 234.33
_chemical_name_common isocurcumenol
_chemical_name_systematic
;
3S-(3\a,3a\a,6\a,8a\b)-Octahydro-3-methyl-8-methylene-5-(1-methylethylidene)-
6H-3a,6-epoxyazulen-6-ol
;
_space_group_IT_number 145
_symmetry_cell_setting trigonal
_symmetry_space_group_name_Hall 'P 32'
_symmetry_space_group_name_H-M 'P 32'
_audit_creation_method SHELXL-97
_cell_angle_alpha 90.00
_cell_angle_beta 90.00
_cell_angle_gamma 120.00
_cell_formula_units_Z 3
_cell_length_a 12.157(3)
_cell_length_b 12.157(3)
_cell_length_c 8.050(2)
_cell_measurement_reflns_used 25
_cell_measurement_temperature 294(2)
_cell_measurement_theta_max 38
_cell_measurement_theta_min 16
_cell_volume 1030.3(4)
_computing_cell_refinement 'CAD-4 Software'
_computing_data_collection 'CAD-4 Software (Enraf Nonius, 1989)'
_computing_data_reduction 'MolEN (Fair, 1990)'
_computing_molecular_graphics 'XP in SHELXTL (Sheldrick, 1996)'
_computing_publication_material SHELXL97
_computing_structure_refinement 'SHELXL97 (Sheldrick, 1997)'
_computing_structure_solution 'SHELXS96 (Sheldrick, 1990)'
_diffrn_ambient_temperature 294(2)
_diffrn_measured_fraction_theta_full 0.999
_diffrn_measured_fraction_theta_max 0.999
_diffrn_measurement_device_type Enraf_Nonius_CAD-4
_diffrn_measurement_method '\w scans'
_diffrn_radiation_monochromator graphite
_diffrn_radiation_source 'fine-focus sealed tube'
_diffrn_radiation_type CuK\a
_diffrn_radiation_wavelength 1.54180
_diffrn_reflns_av_R_equivalents 0.033
_diffrn_reflns_av_sigmaI/netI 0.021
_diffrn_reflns_limit_h_max 14
_diffrn_reflns_limit_h_min -14
_diffrn_reflns_limit_k_max 14
_diffrn_reflns_limit_k_min -14
_diffrn_reflns_limit_l_max 9
_diffrn_reflns_limit_l_min -7
_diffrn_reflns_number 7333
_diffrn_reflns_theta_full 69.94
_diffrn_reflns_theta_max 69.94
_diffrn_reflns_theta_min 4.20
_diffrn_standards_decay_% 7.8
_diffrn_standards_interval_time 94
_diffrn_standards_number 3
_exptl_absorpt_coefficient_mu 0.574
_exptl_absorpt_correction_T_max 0.842
_exptl_absorpt_correction_T_min 0.770
_exptl_absorpt_correction_type 'empirical via \y-scans (Fair, 1990)'
_exptl_crystal_colour colourless
_exptl_crystal_density_diffrn 1.133
_exptl_crystal_density_method 'not measured'
_exptl_crystal_description prism
_exptl_crystal_F_000 384
_exptl_crystal_size_max 0.55
_exptl_crystal_size_mid 0.55
_exptl_crystal_size_min 0.30
_refine_diff_density_max 0.119
_refine_diff_density_min -0.087
_refine_ls_abs_structure_details 'Flack (1983)'
_refine_ls_abs_structure_Flack -0.03(13)
_refine_ls_extinction_coef 0.036(3)
_refine_ls_extinction_method 'SHELXL97 (Sheldrick, 1997)'
_refine_ls_goodness_of_fit_ref 1.546
_refine_ls_hydrogen_treatment 'H atoms refined isotropically'
_refine_ls_matrix_type full
_refine_ls_number_parameters 243
_refine_ls_number_reflns 2304
_refine_ls_number_restraints 1
_refine_ls_restrained_S_all 1.545
_refine_ls_R_factor_all 0.028
_refine_ls_R_factor_gt 0.027
_refine_ls_shift/su_max 0.006
_refine_ls_shift/su_mean 0.001
_refine_ls_structure_factor_coef Fsqd
_refine_ls_weighting_details 'calc w = 1/[\s^2^(Fo^2^)+(0.05P)^2^] where P=(Fo^2^+2Fc^2^)/3'
_refine_ls_weighting_scheme calc
_refine_ls_wR_factor_ref 0.088
_reflns_number_gt 2279
_reflns_number_total 2304
_reflns_threshold_expression I>2\s(I)
_cod_data_source_file ka1324.cif
_cod_data_source_block I_at_294_K
_cod_database_code 2008928

loop_
_symmetry_equiv_pos_as_xyz
'x, y, z'
'-y, x-y, z+2/3'
'-x+y, -x, z+1/3'

loop_
_atom_site_label
_atom_site_fract_x
_atom_site_fract_y
_atom_site_fract_z
_atom_site_U_iso_or_equiv
_atom_site_adp_type
_atom_site_calc_flag
_atom_site_refinement_flags
_atom_site_occupancy
_atom_site_disorder_assembly
_atom_site_disorder_group
_atom_site_type_symbol
O1 0.12524(7) 0.40512(7) 0.69067(11) 0.0505(2) Uani d . 1 . . O
O2 0.25820(8) 0.62066(8) 0.68332(13) 0.0594(2) Uani d . 1 . . O
C1 -0.09663(12) 0.30226(13) 0.7597(2) 0.0633(3) Uani d . 1 . . C
C2 -0.08120(18) 0.22408(16) 0.8996(3) 0.0799(5) Uani d . 1 . . C
C3 -0.02710(18) 0.14846(16) 0.8180(3) 0.0839(5) Uani d . 1 . . C
C4 -0.00908(13) 0.18324(12) 0.6336(2) 0.0708(4) Uani d . 1 . . C
C5 0.00072(11) 0.31357(11) 0.62951(17) 0.0560(3) Uani d . 1 . . C
C6 -0.00720(14) 0.37101(15) 0.46570(19) 0.0649(3) Uani d . 1 . . C
C7 0.06803(12) 0.51230(12) 0.50188(16) 0.0543(3) Uani d . 1 . . C
C8 0.13075(11) 0.52489(10) 0.66986(15) 0.0493(3) Uani d . 1 . . C
C9 0.05650(13) 0.53776(12) 0.81361(17) 0.0579(3) Uani d . 1 . . C
C10 -0.07944(13) 0.42917(14) 0.80916(17) 0.0593(3) Uani d . 1 . . C
C11 0.07485(16) 0.60641(17) 0.40959(18) 0.0666(4) Uani d . 1 . . C
C12 0.0095(3) 0.5813(3) 0.2449(2) 0.0989(7) Uani d . 1 . . C
C13 0.1478(3) 0.7435(2) 0.4579(3) 0.0888(6) Uani d . 1 . . C
C14 0.1022(2) 0.17888(15) 0.5537(3) 0.0876(6) Uani d . 1 . . C
C15 -0.17568(19) 0.4471(2) 0.8432(2) 0.0809(5) Uani d . 1 . . C
H1 -0.181(2) 0.251(2) 0.707(3) 0.082(6) Uiso d . 1 . . H
H02 0.293(2) 0.620(2) 0.582(3) 0.081(6) Uiso d . 1 . . H
H2B -0.020(3) 0.292(3) 0.985(3) 0.093(7) Uiso d . 1 . . H
H2A -0.161(3) 0.175(3) 0.954(4) 0.101(8) Uiso d . 1 . . H
H3B -0.082(3) 0.060(3) 0.838(4) 0.106(8) Uiso d . 1 . . H
H3A 0.055(3) 0.169(3) 0.865(5) 0.116(9) Uiso d . 1 . . H
H4 -0.083(2) 0.130(2) 0.570(3) 0.085(6) Uiso d . 1 . . H
H6B -0.096(2) 0.348(2) 0.436(3) 0.084(6) Uiso d . 1 . . H
H6A 0.0352(17) 0.3472(18) 0.379(3) 0.064(4) Uiso d . 1 . . H
H9A 0.0546(18) 0.6160(19) 0.807(3) 0.069(5) Uiso d . 1 . . H
H9B 0.0963(18) 0.5343(17) 0.915(3) 0.060(4) Uiso d . 1 . . H
H12B 0.084(4) 0.644(4) 0.150(6) 0.137(11) Uiso d . 1 . . H
H12A -0.071(6) 0.586(5) 0.239(7) 0.184(19) Uiso d . 1 . . H
H12C -0.041(3) 0.496(3) 0.210(4) 0.098(8) Uiso d . 1 . . H
H13B 0.183(3) 0.755(3) 0.568(4) 0.091(7) Uiso d . 1 . . H
H13C 0.096(4) 0.784(4) 0.447(5) 0.131(11) Uiso d . 1 . . H
H13A 0.194(3) 0.780(3) 0.367(5) 0.116(9) Uiso d . 1 . . H
H14A 0.097(3) 0.097(3) 0.567(4) 0.101(8) Uiso d . 1 . . H
H14B 0.106(3) 0.199(3) 0.424(4) 0.103(8) Uiso d . 1 . . H
H14C 0.186(4) 0.250(4) 0.605(5) 0.127(11) Uiso d . 1 . . H
H15B -0.256(3) 0.389(3) 0.835(3) 0.090(6) Uiso d . 1 . . H
H15A -0.160(2) 0.539(2) 0.873(3) 0.084(6) Uiso d . 1 . . H

loop_
_atom_site_aniso_label
_atom_site_aniso_U_11
_atom_site_aniso_U_22
_atom_site_aniso_U_33
_atom_site_aniso_U_12
_atom_site_aniso_U_13
_atom_site_aniso_U_23
O1 0.0470(4) 0.0449(4) 0.0555(5) 0.0198(3) -0.0025(3) -0.0025(3)
O2 0.0540(4) 0.0495(4) 0.0607(5) 0.0154(3) -0.0009(4) -0.0083(4)
C1 0.0475(5) 0.0634(7) 0.0701(8) 0.0211(5) 0.0032(6) -0.0013(6)
C2 0.0768(9) 0.0703(8) 0.0878(12) 0.0332(7) 0.0257(9) 0.0224(8)
C3 0.0747(9) 0.0610(8) 0.1111(16) 0.0303(7) 0.0185(9) 0.0189(8)
C4 0.0584(6) 0.0455(6) 0.0938(11) 0.0149(5) 0.0048(7) -0.0081(6)
C5 0.0472(5) 0.0492(6) 0.0618(7) 0.0167(4) -0.0021(5) -0.0099(5)
C6 0.0620(7) 0.0705(7) 0.0555(7) 0.0280(6) -0.0092(5) -0.0144(6)
C7 0.0573(6) 0.0649(6) 0.0445(6) 0.0334(5) 0.0044(5) -0.0012(5)
C8 0.0505(5) 0.0442(5) 0.0488(6) 0.0205(4) -0.0015(4) -0.0031(4)
C9 0.0678(7) 0.0597(6) 0.0471(6) 0.0326(5) 0.0018(5) -0.0046(5)
C10 0.0603(6) 0.0735(8) 0.0489(6) 0.0370(6) 0.0051(5) 0.0033(5)
C11 0.0828(8) 0.0900(9) 0.0484(7) 0.0592(8) 0.0163(6) 0.0115(6)
C12 0.1274(18) 0.160(2) 0.0514(9) 0.1039(19) 0.0050(10) 0.0127(12)
C13 0.1220(15) 0.0804(10) 0.0869(14) 0.0678(12) 0.0310(12) 0.0246(10)
C14 0.0862(10) 0.0543(7) 0.1193(17) 0.0330(7) 0.0251(10) -0.0057(8)
C15 0.0759(9) 0.1059(13) 0.0779(10) 0.0582(10) 0.0100(8) 0.0077(9)

loop_
_atom_type_symbol
_atom_type_description
_atom_type_scat_dispersion_real
_atom_type_scat_dispersion_imag
_atom_type_scat_source
C C 0.0181 0.0091 'International Tables Vol C Tables 4.2.6.8 and 6.1.1.4'
H H 0.0000 0.0000 'International Tables Vol C Tables 4.2.6.8 and 6.1.1.4'
O O 0.0492 0.0322 'International Tables Vol C Tables 4.2.6.8 and 6.1.1.4'

loop_
_geom_angle_atom_site_label_1
_geom_angle_atom_site_label_2
_geom_angle_atom_site_label_3
_geom_angle
C8 O1 C5 103.97(8)
C10 C1 C5 112.57(11)
C10 C1 C2 116.15(15)
C5 C1 C2 103.16(12)
C3 C2 C1 106.19(16)
C2 C3 C4 107.33(15)
C14 C4 C3 114.03(17)
C14 C4 C5 114.64(12)
C3 C4 C5 103.51(13)
O1 C5 C6 102.99(10)
O1 C5 C4 107.44(10)
C6 C5 C4 120.37(12)
O1 C5 C1 107.48(10)
C6 C5 C1 114.26(12)
C4 C5 C1 103.62(12)
C7 C6 C5 102.31(10)
C11 C7 C6 127.52(14)
C11 C7 C8 126.62(13)
C6 C7 C8 105.82(10)
O2 C8 O1 107.79(9)
O2 C8 C7 116.26(11)
O1 C8 C7 103.59(9)
O2 C8 C9 108.77(10)
O1 C8 C9 106.65(10)
C7 C8 C9 113.12(10)
C10 C9 C8 109.69(10)
C15 C10 C1 122.94(15)
C15 C10 C9 121.44(15)
C1 C10 C9 115.60(11)
C7 C11 C13 124.05(16)
C7 C11 C12 121.37(19)
C13 C11 C12 114.58(19)

loop_
_geom_bond_atom_site_label_1
_geom_bond_atom_site_label_2
_geom_bond_site_symmetry_2
_geom_bond_distance
_geom_bond_publ_flag
O1 C8 . 1.4336(14) ?
O1 C5 . 1.4449(13) ?
O2 C8 . 1.4015(14) ?
C1 C10 . 1.503(2) ?
C1 C5 . 1.5344(19) ?
C1 C2 . 1.545(3) ?
C2 C3 . 1.521(3) ?
C3 C4 . 1.529(3) ?
C4 C14 . 1.523(2) ?
C4 C5 . 1.5287(18) ?
C5 C6 . 1.518(2) ?
C6 C7 . 1.517(2) ?
C7 C11 . 1.332(2) ?
C7 C8 . 1.5220(18) ?
C8 C9 . 1.5230(17) ?
C9 C10 . 1.514(2) ?
C10 C15 . 1.321(2) ?
C11 C13 . 1.496(3) ?
C11 C12 . 1.497(3) ?

loop_
_geom_torsion_atom_site_label_1
_geom_torsion_atom_site_label_2
_geom_torsion_atom_site_label_3
_geom_torsion_atom_site_label_4
_geom_torsion
C10 C1 C2 C3 -148.05(14)
C5 C1 C2 C3 -24.42(17)
C1 C2 C3 C4 0.86(19)
C2 C3 C4 C14 148.37(14)
C2 C3 C4 C5 23.16(17)
C8 O1 C5 C6 47.27(11)
C8 O1 C5 C4 175.32(11)
C8 O1 C5 C1 -73.71(12)
C14 C4 C5 O1 -49.7(2)
C3 C4 C5 O1 75.15(13)
C14 C4 C5 C6 67.5(2)
C3 C4 C5 C6 -167.65(13)
C14 C4 C5 C1 -163.26(18)
C3 C4 C5 C1 -38.44(14)
C10 C1 C5 O1 51.30(15)
C2 C1 C5 O1 -74.66(14)
C10 C1 C5 C6 -62.30(16)
C2 C1 C5 C6 171.74(12)
C10 C1 C5 C4 164.86(12)
C2 C1 C5 C4 38.90(15)
O1 C5 C6 C7 -33.72(12)
C4 C5 C6 C7 -153.17(11)
C1 C5 C6 C7 82.52(12)
C5 C6 C7 C11 -168.52(13)
C5 C6 C7 C8 9.30(13)
C5 O1 C8 O2 -164.36(10)
C5 O1 C8 C7 -40.61(11)
C5 O1 C8 C9 78.99(11)
C11 C7 C8 O2 -45.72(17)
C6 C7 C8 O2 136.43(11)
C11 C7 C8 O1 -163.74(12)
C6 C7 C8 O1 18.41(12)
C11 C7 C8 C9 81.19(15)
C6 C7 C8 C9 -96.65(11)
O2 C8 C9 C10 -175.67(10)
O1 C8 C9 C10 -59.67(12)
C7 C8 C9 C10 53.56(13)
C5 C1 C10 C15 143.74(15)
C2 C1 C10 C15 -97.66(18)
C5 C1 C10 C9 -34.74(17)
C2 C1 C10 C9 83.86(16)
C8 C9 C10 C15 -140.26(15)
C8 C9 C10 C1 38.24(16)
C6 C7 C11 C13 177.55(15)
C8 C7 C11 C13 0.2(2)
C6 C7 C11 C12 -3.2(2)
C8 C7 C11 C12 179.37(14)

loop_
_cod_related_entry_id
_cod_related_entry_database
_cod_related_entry_code
1 ChemSpider 8574577
